data_7155693
loop_
_publ_author_name
'Wei, qiaoling'
'Zhang, Feng'
'zhao, xiaofang'
'Wang, Chao'
'Xiao, Jianling'
'Tang, Weijun'

_publ_section_title
;
 Ru-catalyzed highly diastereoselective hydrogenation of
 N-tert-butylsulfinyl ketimines for the synthesis of aryl glycine
 derivatives
;
_journal_name_full 'Org. Biomol. Chem.'
_journal_paper_doi 10.1039/C7OB01329A
_journal_year 2017
_chemical_absolute_configuration ad
_chemical_formula_moiety 'C15 H20 F N O3 S'
_chemical_formula_sum 'C15 H20 F N O3 S'
_chemical_formula_weight 313.38
_chemical_melting_point 339.1(7)
_chemical_name_systematic 'isopropyl (S,Z)-2-((tert-butylsulfinyl)imino)-2-(4-fluorophenyl)acetate'
_space_group_crystal_system orthorhombic
_space_group_IT_number 19
_space_group_name_Hall 'P 2ac 2ab'
_space_group_name_H-M_alt 'P 21 21 21'
_symmetry_space_group_name_Hall 'P 2ac 2ab'
_symmetry_space_group_name_H-M 'P 21 21 21'
_atom_sites_solution_hydrogens geom
_atom_sites_solution_primary direct
_audit_creation_date 2017-05-18
_audit_creation_method
;
Olex2 1.2
(compiled 2017.03.28 svn.r3405 for OlexSys, GUI svn.r5337)
;
_audit_update_record
;
2017-05-18 deposited with the CCDC.
2017-06-14 downloaded from the CCDC.
;
_cell_angle_alpha 90
_cell_angle_beta 90
_cell_angle_gamma 90
_cell_formula_units_Z 8
_cell_length_a 8.8617(7)
_cell_length_b 13.1073(12)
_cell_length_c 28.600(2)
_cell_measurement_reflns_used 3973
_cell_measurement_temperature 100.00(10)
_cell_measurement_theta_max 27.6860
_cell_measurement_theta_min 3.9490
_cell_volume 3322.0(5)
_computing_cell_refinement 'CrysAlisPro 1.171.38.43f (Rigaku OD, 2015)'
_computing_data_collection 'CrysAlisPro 1.171.38.43f (Rigaku OD, 2015)'
_computing_data_reduction 'CrysAlisPro 1.171.38.43f (Rigaku OD, 2015)'
_computing_molecular_graphics 'Olex2 (Dolomanov et al., 2009)'
_computing_publication_material 'Olex2 (Dolomanov et al., 2009)'
_computing_structure_refinement 'ShelXL (Sheldrick, 2015)'
_computing_structure_solution 'ShelXT (Sheldrick, 2015)'
_diffrn_ambient_environment N~2~
_diffrn_ambient_temperature 100.00(10)
_diffrn_detector 'CCD plate'
_diffrn_detector_area_resol_mean 5.2684
_diffrn_detector_type AtlasS2
_diffrn_measured_fraction_theta_full 0.996
_diffrn_measured_fraction_theta_max 0.878
_diffrn_measurement_details
;
List of Runs (angles in degrees, time in seconds):

  # Type    Start    End  Width  t~exp~   \w     \q     \k     \f   Frames
#--------------------------------------------------------------------------
  1  \w    -40.00  -2.00   1.00    3.50    --  -11.51  57.00  90.00   38
  2  \w     28.00  61.00   1.00    3.50    --  -11.51  57.00  90.00   33
  3  \w     35.00  93.00   1.00    3.50    --   11.74 178.00 -60.00   58
  4  \w     51.00  99.00   1.00    3.50    --   11.74 178.00  90.00   48
;
_diffrn_measurement_device 'four-circle diffractometer'
_diffrn_measurement_device_type 'SuperNova, Dual, Cu at zero, AtlasS2'
_diffrn_measurement_method '\w scans'
_diffrn_orient_matrix_type 'CrysAlisPro convention (1999,Acta A55,543-557)'
_diffrn_orient_matrix_UB_11 -0.0666887000
_diffrn_orient_matrix_UB_12 -0.0191402000
_diffrn_orient_matrix_UB_13 0.0105995000
_diffrn_orient_matrix_UB_21 -0.0422882000
_diffrn_orient_matrix_UB_22 0.0143416000
_diffrn_orient_matrix_UB_23 -0.0200016000
_diffrn_orient_matrix_UB_31 0.0136380000
_diffrn_orient_matrix_UB_32 -0.0484968000
_diffrn_orient_matrix_UB_33 -0.0101150000
_diffrn_radiation_monochromator mirror
_diffrn_radiation_probe x-ray
_diffrn_radiation_type MoK\a
_diffrn_radiation_wavelength 0.71073
_diffrn_reflns_av_R_equivalents 0.0453
_diffrn_reflns_av_unetI/netI 0.0782
_diffrn_reflns_Laue_measured_fraction_full 0.996
_diffrn_reflns_Laue_measured_fraction_max 0.878
_diffrn_reflns_limit_h_max 11
_diffrn_reflns_limit_h_min -11
_diffrn_reflns_limit_k_max 14
_diffrn_reflns_limit_k_min -16
_diffrn_reflns_limit_l_max 30
_diffrn_reflns_limit_l_min -38
_diffrn_reflns_number 15296
_diffrn_reflns_point_group_measured_fraction_full 0.983
_diffrn_reflns_point_group_measured_fraction_max 0.816
_diffrn_reflns_theta_full 26.000
_diffrn_reflns_theta_max 29.615
_diffrn_reflns_theta_min 3.420
_diffrn_source 'micro-focus sealed X-ray tube'
_diffrn_source_type 'SuperNova (Mo) X-ray Source'
_exptl_absorpt_coefficient_mu 0.213
_exptl_absorpt_correction_T_max 1.00000
_exptl_absorpt_correction_T_min 0.61780
_exptl_absorpt_correction_type multi-scan
_exptl_absorpt_process_details
;
CrysAlisPro 1.171.38.43f (Rigaku Oxford Diffraction, 2015)
Empirical absorption correction using spherical harmonics,
 implemented in SCALE3 ABSPACK scaling algorithm.
;
_exptl_crystal_colour 'light yellow'
_exptl_crystal_density_diffrn 1.253
_exptl_crystal_description block
_exptl_crystal_F_000 1328
_exptl_crystal_recrystallization_method 'Re-crystallisation from solvent: Petroleum ether'
_exptl_crystal_size_max 0.20
_exptl_crystal_size_mid 0.15
_exptl_crystal_size_min 0.12
_refine_diff_density_max 0.382
_refine_diff_density_min -0.405
_refine_diff_density_rms 0.055
_refine_ls_abs_structure_details
;
 Flack x determined using 1871 quotients [(I+)-(I-)]/[(I+)+(I-)]
 (Parsons, Flack and Wagner, Acta Cryst. B69 (2013) 249-259).
;
_refine_ls_abs_structure_Flack 0.04(5)
_refine_ls_extinction_method none
_refine_ls_goodness_of_fit_ref 1.045
_refine_ls_hydrogen_treatment constr
_refine_ls_matrix_type full
_refine_ls_number_parameters 389
_refine_ls_number_reflns 7637
_refine_ls_number_restraints 0
_refine_ls_restrained_S_all 1.045
_refine_ls_R_factor_all 0.0685
_refine_ls_R_factor_gt 0.0546
_refine_ls_shift/su_max 0.001
_refine_ls_shift/su_mean 0.000
_refine_ls_structure_factor_coef Fsqd
_refine_ls_weighting_details 'w=1/[\s^2^(Fo^2^)+(0.0434P)^2^+0.0664P] where P=(Fo^2^+2Fc^2^)/3'
_refine_ls_weighting_scheme calc
_refine_ls_wR_factor_gt 0.1070
_refine_ls_wR_factor_ref 0.1165
_reflns_Friedel_coverage 0.664
_reflns_Friedel_fraction_full 0.966
_reflns_Friedel_fraction_max 0.737
_reflns_number_gt 6358
_reflns_number_total 7637
_reflns_threshold_expression 'I > 2\s(I)'
_cod_data_source_file c7ob01329a2.cif
_cod_data_source_block exp_551
_cod_depositor_comments
;
The following automatic conversions were performed:

'_chemical_melting_point' value '338.4-339.8' was changed to
'339.1(7)' - the average value was taken and precision was estimated.

Automatic conversion script
Id: cif_fix_values 4973 2017-02-22 13:04:09Z antanas 
;
_cod_database_code 7155693
_shelx_shelxl_version_number 2016/6
_shelx_space_group_comment
;
The symmetry employed for this shelxl refinement is uniquely defined
by the following loop, which should always be used as a source of
symmetry information in preference to the above space-group names.
They are only intended as comments.
;
_reflns_odcompleteness_completeness 99.53
_reflns_odcompleteness_iscentric 1
_reflns_odcompleteness_theta 26.32
_olex2_refinement_description
;
1. Fixed Uiso
 At 1.2 times of:
  All C(H) groups
 At 1.5 times of:
  All C(H,H,H) groups
2.a Ternary CH refined with riding coordinates:
 C9(H9), C011(H011)
2.b Aromatic/amide H refined with riding coordinates:
 C3(H3), C2(H2), C5(H5), C00N(H00N), C00O(H00O), C00R(H00R), C6(H6), C00V(H00V)
2.c Idealised Me refined as rotating group:
 C13(H13A,H13B,H13C), C00X(H00A,H00B,H00C), C15(H15A,H15B,H15C), C14(H14A,H14B,
 H14C), C010(H01A,H01B,H01C), C10(H10A,H10B,H10C), C013(H01D,H01E,H01F),
 C014(H01G,H01H,H01I), C11(H11A,H11B,H11C), C016(H01J,H01K,H01L)
;
_olex2_date_sample_data_collection 2017-05-18
_olex2_submission_special_instructions 'No special instructions were received'
_oxdiff_exptl_absorpt_empirical_details
;
Empirical correction (ABSPACK) includes:
- Absorption correction using spherical harmonics
- Frame scaling
;
_oxdiff_exptl_absorpt_empirical_full_max 1.497
_oxdiff_exptl_absorpt_empirical_full_min 0.530

loop_
_space_group_symop_operation_xyz
'x, y, z'
'-x+1/2, -y, z+1/2'
'-x, y+1/2, -z+1/2'
'x+1/2, -y+1/2, -z'

loop_
_atom_site_label
_atom_site_type_symbol
_atom_site_fract_x
_atom_site_fract_y
_atom_site_fract_z
_atom_site_U_iso_or_equiv
_atom_site_adp_type
_atom_site_occupancy
_atom_site_site_symmetry_order
_atom_site_calc_flag
_atom_site_refinement_flags_posn
S1 S 0.80979(10) -0.04859(7) 0.57602(3) 0.0251(2) Uani 1 1 d .
S002 S 0.28413(11) 0.42965(7) 0.61923(3) 0.0282(2) Uani 1 1 d .
F1 F 0.7203(3) 0.51565(15) 0.47579(7) 0.0386(6) Uani 1 1 d .
O004 O 0.7460(3) 0.15214(19) 0.64871(7) 0.0260(6) Uani 1 1 d .
F005 F 0.1162(3) 1.02131(17) 0.64789(9) 0.0489(7) Uani 1 1 d .
O006 O 0.5098(3) 0.13022(19) 0.62062(8) 0.0268(6) Uani 1 1 d .
O007 O 0.5756(3) 0.59427(19) 0.61631(8) 0.0298(6) Uani 1 1 d .
O008 O 0.5210(3) 0.6076(2) 0.69339(8) 0.0353(7) Uani 1 1 d .
O1 O 0.7035(3) -0.06322(19) 0.61566(8) 0.0347(6) Uani 1 1 d .
O00A O 0.4107(3) 0.4047(2) 0.65018(10) 0.0376(7) Uani 1 1 d .
N1 N 0.7854(3) 0.0635(2) 0.54847(9) 0.0226(6) Uani 1 1 d .
C00C C 0.4881(4) 0.6029(3) 0.64803(12) 0.0229(7) Uani 1 1 d .
N00D N 0.2266(3) 0.5514(2) 0.62706(9) 0.0238(6) Uani 1 1 d .
C8 C 0.6438(4) 0.1372(3) 0.61519(11) 0.0206(7) Uani 1 1 d .
C3 C 0.6433(4) 0.3227(3) 0.56238(11) 0.0202(7) Uani 1 1 d .
H3 H 0.593215 0.315666 0.590765 0.024 Uiso 1 1 calc R
C4 C 0.7167(4) 0.2391(2) 0.54303(10) 0.0175(7) Uani 1 1 d .
C00H C 0.2697(4) 0.7272(3) 0.64359(11) 0.0217(7) Uani 1 1 d .
C12 C 0.7418(4) -0.1299(3) 0.52759(12) 0.0259(8) Uani 1 1 d .
C1 C 0.7188(4) 0.4241(3) 0.49807(12) 0.0259(8) Uani 1 1 d .
C00K C 0.3215(4) 0.6207(3) 0.63990(10) 0.0201(7) Uani 1 1 d .
C2 C 0.6438(4) 0.4168(3) 0.53992(11) 0.0247(8) Uani 1 1 d .
H2 H 0.594815 0.472856 0.552819 0.030 Uiso 1 1 calc R
C5 C 0.7923(4) 0.2510(3) 0.50065(12) 0.0260(8) Uani 1 1 d .
H5 H 0.842458 0.195696 0.487523 0.031 Uiso 1 1 calc R
C00N C 0.1155(4) 0.7475(3) 0.65005(12) 0.0256(8) Uani 1 1 d .
H00N H 0.047676 0.693689 0.652784 0.031 Uiso 1 1 calc R
C00O C 0.0641(5) 0.8463(3) 0.65237(13) 0.0325(9) Uani 1 1 d .
H00O H -0.037419 0.860362 0.657590 0.039 Uiso 1 1 calc R
C00P C 0.1137(4) 0.3704(3) 0.64396(13) 0.0264(8) Uani 1 1 d .
C7 C 0.7207(4) 0.1404(3) 0.56760(10) 0.0196(7) Uani 1 1 d .
C00R C 0.3684(4) 0.8081(3) 0.63950(12) 0.0284(8) Uani 1 1 d .
H00R H 0.471057 0.795226 0.636122 0.034 Uiso 1 1 calc R
C6 C 0.7937(5) 0.3442(3) 0.47783(12) 0.0301(8) Uani 1 1 d .
H6 H 0.844189 0.352284 0.449562 0.036 Uiso 1 1 calc R
C00T C 0.1676(5) 0.9243(3) 0.64672(13) 0.0319(9) Uani 1 1 d .
C9 C 0.6928(5) 0.1489(3) 0.69745(11) 0.0315(9) Uani 1 1 d .
H9 H 0.603436 0.105262 0.699848 0.038 Uiso 1 1 calc R
C00V C 0.3178(5) 0.9078(3) 0.64031(13) 0.0325(9) Uani 1 1 d .
H00V H 0.384466 0.962018 0.636591 0.039 Uiso 1 1 calc R
C13 C 0.8516(5) -0.1173(3) 0.48754(13) 0.0353(10) Uani 1 1 d .
H13A H 0.840866 -0.050336 0.474397 0.053 Uiso 1 1 calc GR
H13B H 0.830728 -0.167560 0.463980 0.053 Uiso 1 1 calc GR
H13C H 0.952768 -0.126108 0.498819 0.053 Uiso 1 1 calc GR
C00X C 0.0935(5) 0.4044(3) 0.69444(14) 0.0411(10) Uani 1 1 d .
H00A H 0.188475 0.400339 0.710465 0.062 Uiso 1 1 calc GR
H00B H 0.021535 0.360806 0.709637 0.062 Uiso 1 1 calc GR
H00C H 0.057637 0.473498 0.695074 0.062 Uiso 1 1 calc GR
C15 C 0.7494(5) -0.2375(3) 0.54768(14) 0.0380(10) Uani 1 1 d .
H15A H 0.848202 -0.249473 0.560331 0.057 Uiso 1 1 calc GR
H15B H 0.729400 -0.286163 0.523361 0.057 Uiso 1 1 calc GR
H15C H 0.675487 -0.244685 0.571983 0.057 Uiso 1 1 calc GR
C14 C 0.5814(5) -0.1005(3) 0.51468(16) 0.0451(11) Uani 1 1 d .
H14A H 0.520198 -0.098957 0.542370 0.068 Uiso 1 1 calc GR
H14B H 0.541106 -0.149660 0.493150 0.068 Uiso 1 1 calc GR
H14C H 0.581398 -0.034264 0.500347 0.068 Uiso 1 1 calc GR
C010 C 0.1459(5) 0.2562(3) 0.64106(16) 0.0458(11) Uani 1 1 d .
H01A H 0.168967 0.238072 0.609328 0.069 Uiso 1 1 calc GR
H01B H 0.058760 0.218797 0.651286 0.069 Uiso 1 1 calc GR
H01C H 0.230233 0.239749 0.660744 0.069 Uiso 1 1 calc GR
C011 C 0.6821(5) 0.5976(4) 0.70604(14) 0.0511(13) Uani 1 1 d .
H011 H 0.735651 0.559655 0.681600 0.061 Uiso 1 1 calc R
C10 C 0.6558(6) 0.2536(4) 0.71299(14) 0.0481(12) Uani 1 1 d .
H10A H 0.744403 0.295591 0.711103 0.072 Uiso 1 1 calc GR
H10B H 0.620562 0.251820 0.744714 0.072 Uiso 1 1 calc GR
H10C H 0.578492 0.281400 0.693228 0.072 Uiso 1 1 calc GR
C013 C -0.0188(5) 0.3987(4) 0.61330(17) 0.0523(13) Uani 1 1 d .
H01D H -0.040361 0.470082 0.616787 0.078 Uiso 1 1 calc GR
H01E H -0.105576 0.359580 0.622403 0.078 Uiso 1 1 calc GR
H01F H 0.005268 0.384443 0.581231 0.078 Uiso 1 1 calc GR
C014 C 0.6876(6) 0.5399(4) 0.75050(17) 0.0635(15) Uani 1 1 d .
H01G H 0.643383 0.580083 0.774991 0.095 Uiso 1 1 calc GR
H01H H 0.790690 0.524894 0.758213 0.095 Uiso 1 1 calc GR
H01I H 0.632352 0.477349 0.747133 0.095 Uiso 1 1 calc GR
C11 C 0.8216(7) 0.1030(5) 0.72490(15) 0.0735(19) Uani 1 1 d .
H11A H 0.850620 0.039304 0.710977 0.110 Uiso 1 1 calc GR
H11B H 0.790165 0.091561 0.756585 0.110 Uiso 1 1 calc GR
H11C H 0.906000 0.148951 0.724577 0.110 Uiso 1 1 calc GR
C016 C 0.7441(6) 0.7024(5) 0.7094(2) 0.085(2) Uani 1 1 d .
H01J H 0.729506 0.737184 0.680235 0.127 Uiso 1 1 calc GR
H01K H 0.849935 0.699087 0.716391 0.127 Uiso 1 1 calc GR
H01L H 0.692881 0.738811 0.733856 0.127 Uiso 1 1 calc GR

loop_
_atom_site_aniso_label
_atom_site_aniso_U_11
_atom_site_aniso_U_22
_atom_site_aniso_U_33
_atom_site_aniso_U_23
_atom_site_aniso_U_13
_atom_site_aniso_U_12
S1 0.0274(5) 0.0250(5) 0.0228(4) 0.0038(4) 0.0013(4) 0.0022(4)
S002 0.0317(5) 0.0215(5) 0.0314(4) -0.0017(4) 0.0062(4) -0.0021(4)
F1 0.0475(15) 0.0271(12) 0.0413(12) 0.0099(10) 0.0061(11) 0.0015(11)
O004 0.0242(13) 0.0386(15) 0.0153(10) 0.0031(10) 0.0008(10) -0.0039(11)
F005 0.0505(16) 0.0229(13) 0.0733(18) 0.0005(12) -0.0047(14) 0.0087(11)
O006 0.0165(12) 0.0365(15) 0.0275(12) 0.0044(11) 0.0045(11) -0.0035(11)
O007 0.0304(14) 0.0330(14) 0.0259(12) -0.0049(11) 0.0111(12) -0.0055(11)
O008 0.0227(14) 0.0618(19) 0.0213(12) -0.0081(13) 0.0004(11) 0.0081(13)
O1 0.0478(16) 0.0302(14) 0.0260(12) 0.0063(11) 0.0098(13) 0.0055(13)
O00A 0.0255(14) 0.0289(15) 0.0584(18) 0.0055(13) 0.0018(14) 0.0057(12)
N1 0.0224(15) 0.0245(16) 0.0209(13) 0.0012(12) 0.0010(12) -0.0019(13)
C00C 0.0260(19) 0.0188(18) 0.0238(17) -0.0023(14) 0.0038(15) -0.0006(14)
N00D 0.0245(15) 0.0213(15) 0.0256(14) 0.0037(12) -0.0032(12) -0.0021(13)
C8 0.0213(18) 0.0208(18) 0.0198(16) 0.0007(14) 0.0014(14) -0.0014(14)
C3 0.0157(17) 0.028(2) 0.0167(15) -0.0023(14) -0.0006(13) -0.0039(14)
C4 0.0156(16) 0.0206(17) 0.0162(14) -0.0022(13) -0.0017(13) 0.0000(14)
C00H 0.0268(19) 0.0195(18) 0.0190(15) -0.0003(13) -0.0021(14) -0.0061(14)
C12 0.0257(19) 0.0258(19) 0.0261(17) -0.0009(15) 0.0016(15) -0.0030(16)
C1 0.029(2) 0.0220(19) 0.0272(17) 0.0037(15) -0.0029(16) -0.0065(16)
C00K 0.0216(18) 0.0219(18) 0.0169(15) 0.0028(13) 0.0003(14) -0.0005(14)
C2 0.0244(18) 0.025(2) 0.0243(17) -0.0043(15) -0.0006(15) 0.0047(15)
C5 0.029(2) 0.0257(18) 0.0236(16) -0.0015(14) 0.0085(16) 0.0011(17)
C00N 0.0246(19) 0.023(2) 0.0286(19) 0.0042(16) -0.0020(15) -0.0021(16)
C00O 0.029(2) 0.031(2) 0.038(2) 0.0004(18) -0.0072(18) 0.0036(17)
C00P 0.0173(17) 0.024(2) 0.038(2) -0.0032(16) 0.0009(15) -0.0077(15)
C7 0.0160(16) 0.0266(19) 0.0162(14) -0.0014(13) -0.0012(13) -0.0069(15)
C00R 0.028(2) 0.028(2) 0.0297(19) -0.0017(16) 0.0041(16) -0.0029(16)
C6 0.037(2) 0.030(2) 0.0227(17) 0.0006(15) 0.0081(16) 0.0011(18)
C00T 0.041(2) 0.020(2) 0.035(2) 0.0005(16) -0.0043(18) 0.0019(17)
C9 0.037(2) 0.043(2) 0.0154(15) 0.0045(16) 0.0055(16) -0.0011(19)
C00V 0.040(2) 0.022(2) 0.036(2) -0.0025(16) 0.0040(18) -0.0057(17)
C13 0.043(2) 0.034(2) 0.0285(19) -0.0023(17) 0.0130(17) -0.0060(19)
C00X 0.039(2) 0.042(3) 0.042(2) -0.004(2) 0.011(2) -0.006(2)
C15 0.046(3) 0.027(2) 0.041(2) 0.0001(17) 0.016(2) -0.0036(19)
C14 0.033(2) 0.049(3) 0.053(3) -0.006(2) -0.013(2) -0.004(2)
C010 0.054(3) 0.023(2) 0.060(3) -0.003(2) 0.013(2) -0.009(2)
C011 0.021(2) 0.098(4) 0.034(2) -0.016(2) 0.0022(18) 0.006(2)
C10 0.057(3) 0.061(3) 0.026(2) 0.002(2) 0.014(2) 0.012(3)
C013 0.037(3) 0.050(3) 0.070(3) -0.005(3) -0.020(2) -0.013(2)
C014 0.043(3) 0.083(4) 0.065(3) 0.003(3) -0.015(3) 0.025(3)
C11 0.087(4) 0.107(5) 0.027(2) 0.014(3) 0.003(3) 0.049(4)
C016 0.043(3) 0.135(6) 0.076(4) 0.035(4) -0.011(3) -0.030(4)

loop_
_atom_type_symbol
_atom_type_description
_atom_type_scat_dispersion_real
_atom_type_scat_dispersion_imag
_atom_type_scat_source
C C 0.0033 0.0016 'International Tables Vol C Tables 4.2.6.8 and 6.1.1.4'
H H 0.0000 0.0000 'International Tables Vol C Tables 4.2.6.8 and 6.1.1.4'
F F 0.0171 0.0103 'International Tables Vol C Tables 4.2.6.8 and 6.1.1.4'
N N 0.0061 0.0033 'International Tables Vol C Tables 4.2.6.8 and 6.1.1.4'
O O 0.0106 0.0060 'International Tables Vol C Tables 4.2.6.8 and 6.1.1.4'
S S 0.1246 0.1234 'International Tables Vol C Tables 4.2.6.8 and 6.1.1.4'

loop_
_geom_angle_atom_site_label_1
_geom_angle_atom_site_label_2
_geom_angle_atom_site_label_3
_geom_angle
O1 S1 N1 112.88(14)
O1 S1 C12 106.89(16)
N1 S1 C12 96.37(15)
O00A S002 N00D 111.22(15)
O00A S002 C00P 107.55(16)
N00D S002 C00P 95.74(15)
C8 O004 C9 117.3(3)
C00C O008 C011 116.5(3)
C7 N1 S1 123.0(2)
O007 C00C O008 126.9(3)
O007 C00C C00K 122.0(3)
O008 C00C C00K 110.9(3)
C00K N00D S002 120.4(2)
O004 C8 C7 109.5(3)
O006 C8 O004 126.2(3)
O006 C8 C7 124.1(3)
C4 C3 H3 119.5
C4 C3 C2 120.9(3)
C2 C3 H3 119.5
C3 C4 C5 118.9(3)
C3 C4 C7 121.0(3)
C5 C4 C7 120.1(3)
C00N C00H C00K 119.5(3)
C00R C00H C00K 121.6(3)
C00R C00H C00N 118.9(3)
C13 C12 S1 107.2(3)
C13 C12 C15 111.0(3)
C13 C12 C14 113.0(3)
C15 C12 S1 103.7(2)
C14 C12 S1 109.9(3)
C14 C12 C15 111.6(3)
F1 C1 C2 118.4(3)
F1 C1 C6 118.2(3)
C6 C1 C2 123.4(3)
N00D C00K C00C 124.8(3)
N00D C00K C00H 119.0(3)
C00H C00K C00C 116.1(3)
C3 C2 H2 121.1
C1 C2 C3 117.8(3)
C1 C2 H2 121.1
C4 C5 H5 119.6
C6 C5 C4 120.9(3)
C6 C5 H5 119.6
C00H C00N H00N 119.8
C00O C00N C00H 120.5(3)
C00O C00N H00N 119.8
C00N C00O H00O 121.0
C00N C00O C00T 118.1(4)
C00T C00O H00O 121.0
C00X C00P S002 109.7(3)
C00X C00P C010 111.2(3)
C010 C00P S002 103.9(3)
C013 C00P S002 108.1(3)
C013 C00P C00X 112.8(4)
C013 C00P C010 110.8(3)
N1 C7 C8 124.1(3)
N1 C7 C4 119.8(3)
C4 C7 C8 116.0(3)
C00H C00R H00R 119.3
C00H C00R C00V 121.3(4)
C00V C00R H00R 119.3
C1 C6 C5 118.1(3)
C1 C6 H6 120.9
C5 C6 H6 120.9
F005 C00T C00O 118.0(4)
F005 C00T C00V 118.9(4)
C00V C00T C00O 123.2(4)
O004 C9 H9 110.0
O004 C9 C10 109.2(3)
O004 C9 C11 105.2(3)
C10 C9 H9 110.0
C10 C9 C11 112.4(4)
C11 C9 H9 110.0
C00R C00V H00V 121.0
C00T C00V C00R 118.0(4)
C00T C00V H00V 121.0
C12 C13 H13A 109.5
C12 C13 H13B 109.5
C12 C13 H13C 109.5
H13A C13 H13B 109.5
H13A C13 H13C 109.5
H13B C13 H13C 109.5
C00P C00X H00A 109.5
C00P C00X H00B 109.5
C00P C00X H00C 109.5
H00A C00X H00B 109.5
H00A C00X H00C 109.5
H00B C00X H00C 109.5
C12 C15 H15A 109.5
C12 C15 H15B 109.5
C12 C15 H15C 109.5
H15A C15 H15B 109.5
H15A C15 H15C 109.5
H15B C15 H15C 109.5
C12 C14 H14A 109.5
C12 C14 H14B 109.5
C12 C14 H14C 109.5
H14A C14 H14B 109.5
H14A C14 H14C 109.5
H14B C14 H14C 109.5
C00P C010 H01A 109.5
C00P C010 H01B 109.5
C00P C010 H01C 109.5
H01A C010 H01B 109.5
H01A C010 H01C 109.5
H01B C010 H01C 109.5
O008 C011 H011 109.7
O008 C011 C014 106.7(4)
O008 C011 C016 107.0(4)
C014 C011 H011 109.7
C014 C011 C016 113.9(4)
C016 C011 H011 109.7
C9 C10 H10A 109.5
C9 C10 H10B 109.5
C9 C10 H10C 109.5
H10A C10 H10B 109.5
H10A C10 H10C 109.5
H10B C10 H10C 109.5
C00P C013 H01D 109.5
C00P C013 H01E 109.5
C00P C013 H01F 109.5
H01D C013 H01E 109.5
H01D C013 H01F 109.5
H01E C013 H01F 109.5
C011 C014 H01G 109.5
C011 C014 H01H 109.5
C011 C014 H01I 109.5
H01G C014 H01H 109.5
H01G C014 H01I 109.5
H01H C014 H01I 109.5
C9 C11 H11A 109.5
C9 C11 H11B 109.5
C9 C11 H11C 109.5
H11A C11 H11B 109.5
H11A C11 H11C 109.5
H11B C11 H11C 109.5
C011 C016 H01J 109.5
C011 C016 H01K 109.5
C011 C016 H01L 109.5
H01J C016 H01K 109.5
H01J C016 H01L 109.5
H01K C016 H01L 109.5

loop_
_geom_bond_atom_site_label_1
_geom_bond_atom_site_label_2
_geom_bond_distance
S1 O1 1.486(3)
S1 N1 1.681(3)
S1 C12 1.849(4)
S002 O00A 1.466(3)
S002 N00D 1.690(3)
S002 C00P 1.840(4)
F1 C1 1.359(4)
O004 C8 1.334(4)
O004 C9 1.472(4)
F005 C00T 1.351(4)
O006 C8 1.201(4)
O007 C00C 1.199(4)
O008 C00C 1.331(4)
O008 C011 1.479(5)
N1 C7 1.282(4)
C00C C00K 1.513(5)
N00D C00K 1.292(4)
C8 C7 1.523(4)
C3 H3 0.9300
C3 C4 1.389(5)
C3 C2 1.390(5)
C4 C5 1.394(4)
C4 C7 1.473(5)
C00H C00K 1.473(5)
C00H C00N 1.404(5)
C00H C00R 1.380(5)
C12 C13 1.511(5)
C12 C15 1.524(5)
C12 C14 1.519(6)
C1 C2 1.373(5)
C1 C6 1.368(5)
C2 H2 0.9300
C5 H5 0.9300
C5 C6 1.385(5)
C00N H00N 0.9300
C00N C00O 1.375(5)
C00O H00O 0.9300
C00O C00T 1.383(5)
C00P C00X 1.522(5)
C00P C010 1.526(5)
C00P C013 1.512(6)
C00R H00R 0.9300
C00R C00V 1.382(5)
C6 H6 0.9300
C00T C00V 1.361(6)
C9 H9 0.9800
C9 C10 1.479(6)
C9 C11 1.510(6)
C00V H00V 0.9300
C13 H13A 0.9600
C13 H13B 0.9600
C13 H13C 0.9600
C00X H00A 0.9600
C00X H00B 0.9600
C00X H00C 0.9600
C15 H15A 0.9600
C15 H15B 0.9600
C15 H15C 0.9600
C14 H14A 0.9600
C14 H14B 0.9600
C14 H14C 0.9600
C010 H01A 0.9600
C010 H01B 0.9600
C010 H01C 0.9600
C011 H011 0.9800
C011 C014 1.480(7)
C011 C016 1.483(8)
C10 H10A 0.9600
C10 H10B 0.9600
C10 H10C 0.9600
C013 H01D 0.9600
C013 H01E 0.9600
C013 H01F 0.9600
C014 H01G 0.9600
C014 H01H 0.9600
C014 H01I 0.9600
C11 H11A 0.9600
C11 H11B 0.9600
C11 H11C 0.9600
C016 H01J 0.9600
C016 H01K 0.9600
C016 H01L 0.9600

loop_
_geom_torsion_atom_site_label_1
_geom_torsion_atom_site_label_2
_geom_torsion_atom_site_label_3
_geom_torsion_atom_site_label_4
_geom_torsion
S1 N1 C7 C8 -6.6(5)
S1 N1 C7 C4 174.0(2)
S002 N00D C00K C00C 1.4(4)
S002 N00D C00K C00H 176.3(2)
F1 C1 C2 C3 -179.9(3)
F1 C1 C6 C5 179.9(3)
O004 C8 C7 N1 84.9(4)
O004 C8 C7 C4 -95.7(3)
F005 C00T C00V C00R 179.6(3)
O006 C8 C7 N1 -100.3(4)
O006 C8 C7 C4 79.1(4)
O007 C00C C00K N00D 76.5(5)
O007 C00C C00K C00H -98.4(4)
O008 C00C C00K N00D -108.9(4)
O008 C00C C00K C00H 76.1(4)
O1 S1 N1 C7 21.5(3)
O1 S1 C12 C13 -178.7(2)
O1 S1 C12 C15 -61.2(3)
O1 S1 C12 C14 58.2(3)
O00A S002 N00D C00K 30.1(3)
O00A S002 C00P C00X 54.7(3)
O00A S002 C00P C010 -64.3(3)
O00A S002 C00P C013 178.0(3)
N1 S1 C12 C13 65.0(3)
N1 S1 C12 C15 -177.5(3)
N1 S1 C12 C14 -58.1(3)
C00C O008 C011 C014 -143.9(4)
C00C O008 C011 C016 93.9(4)
N00D S002 C00P C00X -59.8(3)
N00D S002 C00P C010 -178.7(3)
N00D S002 C00P C013 63.6(3)
C8 O004 C9 C10 -93.4(4)
C8 O004 C9 C11 145.7(4)
C3 C4 C5 C6 -0.5(5)
C3 C4 C7 N1 178.0(3)
C3 C4 C7 C8 -1.4(5)
C4 C3 C2 C1 0.1(5)
C4 C5 C6 C1 0.0(6)
C00H C00N C00O C00T 2.0(5)
C00H C00R C00V C00T 2.0(6)
C12 S1 N1 C7 132.9(3)
C00K C00H C00N C00O -178.3(3)
C00K C00H C00R C00V 176.2(3)
C2 C3 C4 C5 0.5(5)
C2 C3 C4 C7 177.9(3)
C2 C1 C6 C5 0.6(6)
C5 C4 C7 N1 -4.6(5)
C5 C4 C7 C8 175.9(3)
C00N C00H C00K C00C -161.7(3)
C00N C00H C00K N00D 23.0(5)
C00N C00H C00R C00V -1.9(5)
C00N C00O C00T F005 178.4(3)
C00N C00O C00T C00V -1.9(6)
C00O C00T C00V C00R -0.1(6)
C00P S002 N00D C00K 141.5(3)
C7 C4 C5 C6 -177.9(4)
C00R C00H C00K C00C 20.2(5)
C00R C00H C00K N00D -155.1(3)
C00R C00H C00N C00O -0.2(5)
C6 C1 C2 C3 -0.6(5)
C9 O004 C8 O006 6.9(5)
C9 O004 C8 C7 -178.4(3)
C011 O008 C00C O007 -2.2(6)
C011 O008 C00C C00K -176.4(3)
